data_4112337
loop_
_publ_author_name
'Nicole M. Brunkan'
'Donna M. Brestensky'
'William D. Jones'

_publ_section_title
;
 Kinetics, Thermodynamics, and Effect of BPh3 on Competitive C-C and C-H
 Bond Activation Reactions in the Interconversion of Allyl Cyanide by
 [Ni(dippe)]
;
_journal_name_full 'Journal of the American Chemical Society'
_journal_page_first 3627
_journal_page_last 3641
_journal_paper_doi 10.1021/ja037002e
_journal_volume 126
_journal_year 2004
_chemical_formula_sum 'C54 H67 B2 N Ni P2'
_chemical_formula_weight 872.36
_chemical_name_common '[Ni(dippe)(allyl)][Ph3BCNBPh3]'
_chemical_name_systematic
; 
 ? 
;
_space_group_IT_number 14
_symmetry_cell_setting monoclinic
_symmetry_space_group_name_Hall '-P 2yn'
_symmetry_space_group_name_H-M 'P 1 21/n 1'
_atom_sites_solution_hydrogens geom
_atom_sites_solution_primary direct
_atom_sites_solution_secondary difmap
_audit_creation_method SHELXL-97
_cell_angle_alpha 90.00
_cell_angle_beta 90.736(2)
_cell_angle_gamma 90.00
_cell_formula_units_Z 4
_cell_length_a 10.9540(10)
_cell_length_b 20.4329(19)
_cell_length_c 21.847(2)
_cell_measurement_temperature 193(2)
_cell_volume 4889.4(8)
_computing_cell_refinement 'Bruker SMART'
_computing_data_collection 'Bruker SMART'
_computing_data_reduction 'Bruker SHELXTL'
_computing_molecular_graphics 'Bruker SHELXTL'
_computing_publication_material 'Bruker SHELXTL'
_computing_structure_refinement 'SHELXL-97 (Sheldrick, 1997)'
_computing_structure_solution 'SHELXS-97 (Sheldrick, 1990)'
_diffrn_ambient_temperature 193(2)
_diffrn_measured_fraction_theta_full 0.920
_diffrn_measured_fraction_theta_max 0.920
_diffrn_measurement_device_type 'CCD area detector'
_diffrn_measurement_method 'phi and omega scans'
_diffrn_radiation_monochromator graphite
_diffrn_radiation_source 'normal-focus sealed tube'
_diffrn_radiation_type MoK\a
_diffrn_radiation_wavelength 0.71073
_diffrn_reflns_av_R_equivalents 0.0270
_diffrn_reflns_av_sigmaI/netI 0.0538
_diffrn_reflns_limit_h_max 9
_diffrn_reflns_limit_h_min -14
_diffrn_reflns_limit_k_max 26
_diffrn_reflns_limit_k_min -27
_diffrn_reflns_limit_l_max 29
_diffrn_reflns_limit_l_min -29
_diffrn_reflns_number 28260
_diffrn_reflns_theta_full 28.27
_diffrn_reflns_theta_max 28.27
_diffrn_reflns_theta_min 1.36
_exptl_absorpt_coefficient_mu 0.498
_exptl_absorpt_correction_T_max 0.928
_exptl_absorpt_correction_T_min 0.841
_exptl_absorpt_correction_type SADABS
_exptl_crystal_colour Yellow
_exptl_crystal_density_diffrn 1.185
_exptl_crystal_density_meas ?
_exptl_crystal_description Cluster
_exptl_crystal_F_000 1864
_exptl_crystal_size_max 0.18
_exptl_crystal_size_mid 0.26
_exptl_crystal_size_min 0.28
_refine_diff_density_max 0.382
_refine_diff_density_min -0.276
_refine_diff_density_rms 0.047
_refine_ls_extinction_method none
_refine_ls_goodness_of_fit_ref 0.956
_refine_ls_hydrogen_treatment mixed
_refine_ls_matrix_type full
_refine_ls_number_parameters 539
_refine_ls_number_reflns 11155
_refine_ls_number_restraints 9
_refine_ls_restrained_S_all 0.956
_refine_ls_R_factor_all 0.0885
_refine_ls_R_factor_gt 0.0485
_refine_ls_shift/su_max 0.326
_refine_ls_shift/su_mean 0.006
_refine_ls_structure_factor_coef Fsqd
_refine_ls_weighting_details 'calc w=1/[\s^2^(Fo^2^)+(0.0707P)^2^+0.0000P] where P=(Fo^2^+2Fc^2^)/3'
_refine_ls_weighting_scheme calc
_refine_ls_wR_factor_gt 0.1135
_refine_ls_wR_factor_ref 0.1260
_reflns_number_gt 7192
_reflns_number_total 11155
_reflns_threshold_expression >2sigma(I)
_cod_data_source_file ja037002esi20031229_030536.cif
_cod_data_source_block sad1_jonnb13new
_cod_depositor_comments
;
The following automatic conversions were performed:

'_exptl_crystal_density_meas' value 'na' was changed to '?' - the
value is perceived as not measured.

Automatic conversion script
Id: cif_fix_values 3008 2015-01-20 13:52:24Z robertas 
;
_cod_original_cell_volume 4889.3(8)
_cod_database_code 4112337

loop_
_symmetry_equiv_pos_as_xyz
'x, y, z'
'-x+1/2, y+1/2, -z+1/2'
'-x, -y, -z'
'x-1/2, -y-1/2, z-1/2'

loop_
_atom_site_label
_atom_site_type_symbol
_atom_site_fract_x
_atom_site_fract_y
_atom_site_fract_z
_atom_site_U_iso_or_equiv
_atom_site_adp_type
_atom_site_occupancy
_atom_site_symmetry_multiplicity
_atom_site_calc_flag
_atom_site_refinement_flags
Ni1 Ni 0.55085(3) 0.584531(14) 0.224026(13) 0.04028(10) Uani 1 1 d .
P1 P 0.68543(6) 0.62574(3) 0.28578(3) 0.04293(16) Uani 1 1 d .
P2 P 0.62636(6) 0.63807(3) 0.14808(3) 0.04631(17) Uani 1 1 d .
C2 C 0.4675(2) 0.52724(13) 0.28648(12) 0.0571(7) Uani 1 1 d .
H2A H 0.5201 0.4966 0.3099 0.068 Uiso 1 1 calc R
H2B H 0.4031 0.5480 0.3112 0.068 Uiso 1 1 calc R
C3 C 0.4353(2) 0.50886(14) 0.22716(14) 0.0613(7) Uani 1 1 d .
H3A H 0.4627 0.4653 0.2116 0.074 Uiso 1 1 calc R
C4 C 0.3908(3) 0.55399(15) 0.18635(14) 0.0664(8) Uani 1 1 d .
H4A H 0.3164 0.5781 0.1984 0.080 Uiso 1 1 calc R
H4B H 0.3919 0.5417 0.1425 0.080 Uiso 1 1 calc R
C5 C 0.6262(2) 0.67600(12) 0.34903(11) 0.0501(6) Uani 1 1 d .
H5A H 0.6956 0.7031 0.3651 0.060 Uiso 1 1 calc R
C6 C 0.5268(3) 0.72326(14) 0.32647(14) 0.0724(8) Uani 1 1 d .
H6A H 0.4973 0.7492 0.3610 0.109 Uiso 1 1 calc R
H6B H 0.4588 0.6983 0.3085 0.109 Uiso 1 1 calc R
H6C H 0.5606 0.7525 0.2955 0.109 Uiso 1 1 calc R
C7 C 0.5793(3) 0.63493(15) 0.40206(11) 0.0637(8) Uani 1 1 d .
H7A H 0.5491 0.6639 0.4343 0.096 Uiso 1 1 calc R
H7B H 0.6459 0.6079 0.4185 0.096 Uiso 1 1 calc R
H7C H 0.5128 0.6067 0.3875 0.096 Uiso 1 1 calc R
C8 C 0.7904(2) 0.56705(14) 0.32169(12) 0.0580(7) Uani 1 1 d .
H8A H 0.7398 0.5361 0.3462 0.070 Uiso 1 1 calc R
C9 C 0.8827(3) 0.59820(16) 0.36568(13) 0.0735(9) Uani 1 1 d .
H9A H 0.9356 0.5641 0.3832 0.110 Uiso 1 1 calc R
H9B H 0.8394 0.6205 0.3987 0.110 Uiso 1 1 calc R
H9C H 0.9325 0.6300 0.3435 0.110 Uiso 1 1 calc R
C10 C 0.8546(3) 0.5266(2) 0.27287(17) 0.1056(13) Uani 1 1 d .
H10A H 0.9104 0.4954 0.2927 0.158 Uiso 1 1 calc R
H10B H 0.9009 0.5557 0.2461 0.158 Uiso 1 1 calc R
H10C H 0.7936 0.5026 0.2485 0.158 Uiso 1 1 calc R
C11 C 0.5340(3) 0.70332(14) 0.11206(12) 0.0656(8) Uani 1 1 d .
H11A H 0.4607 0.6816 0.0934 0.079 Uiso 1 1 calc R
C12 C 0.6003(3) 0.73780(15) 0.05987(13) 0.0738(9) Uani 1 1 d .
H12A H 0.5474 0.7718 0.0423 0.111 Uiso 1 1 calc R
H12B H 0.6204 0.7058 0.0281 0.111 Uiso 1 1 calc R
H12C H 0.6756 0.7578 0.0758 0.111 Uiso 1 1 calc R
C13 C 0.4871(4) 0.75107(18) 0.15920(16) 0.1078(14) Uani 1 1 d .
H13A H 0.4384 0.7851 0.1387 0.162 Uiso 1 1 calc R
H13B H 0.5563 0.7714 0.1808 0.162 Uiso 1 1 calc R
H13C H 0.4362 0.7277 0.1886 0.162 Uiso 1 1 calc R
C14 C 0.6771(3) 0.58713(14) 0.08281(13) 0.0733(9) Uani 1 1 d .
H14A H 0.7267 0.6158 0.0556 0.088 Uiso 1 1 calc R
C15 C 0.5681(4) 0.5622(2) 0.04485(17) 0.1310(18) Uani 1 1 d .
H15A H 0.5976 0.5355 0.0108 0.197 Uiso 1 1 calc R
H15B H 0.5217 0.5995 0.0287 0.197 Uiso 1 1 calc R
H15C H 0.5153 0.5356 0.0708 0.197 Uiso 1 1 calc R
C16 C 0.7594(5) 0.53172(19) 0.10486(18) 0.149(2) Uani 1 1 d .
H16A H 0.7851 0.5055 0.0697 0.223 Uiso 1 1 calc R
H16B H 0.7146 0.5039 0.1334 0.223 Uiso 1 1 calc R
H16C H 0.8315 0.5500 0.1256 0.223 Uiso 1 1 calc R
C17 C 0.7796(3) 0.68340(16) 0.24119(12) 0.0747(9) Uani 1 1 d .
H17A H 0.7574 0.7287 0.2527 0.090 Uiso 1 1 calc R
H17B H 0.8664 0.6768 0.2527 0.090 Uiso 1 1 calc R
C18 C 0.7667(3) 0.67674(16) 0.17585(13) 0.0744(9) Uani 1 1 d .
H18A H 0.8367 0.6510 0.1608 0.089 Uiso 1 1 calc R
H18B H 0.7720 0.7209 0.1574 0.089 Uiso 1 1 calc R
B1 B 0.0985(2) 0.80407(13) 0.31545(11) 0.0400(6) Uani 1 1 d D
N1A N 0.0828(11) 0.8065(6) 0.2405(4) 0.035(3) Uiso 0.50 1 d PDU
C1A C 0.0757(13) 0.8109(7) 0.1873(4) 0.034(3) Uiso 0.50 1 d PDU
B2 B 0.0713(2) 0.81825(12) 0.11679(11) 0.0363(6) Uani 1 1 d D
N1B N 0.0783(12) 0.8088(6) 0.1930(4) 0.044(3) Uiso 0.50 1 d PDU
C1B C 0.0900(14) 0.8050(8) 0.2447(5) 0.038(3) Uiso 0.50 1 d PDU
C19 C -0.0372(2) 0.81978(10) 0.34162(10) 0.0391(5) Uani 1 1 d .
C20 C -0.1268(2) 0.85253(11) 0.30751(11) 0.0465(6) Uani 1 1 d .
H20A H -0.1087 0.8655 0.2669 0.056 Uiso 1 1 calc R
C21 C -0.2410(2) 0.86686(12) 0.33038(13) 0.0575(7) Uani 1 1 d .
H21A H -0.2993 0.8887 0.3051 0.069 Uiso 1 1 calc R
C22 C -0.2709(3) 0.85002(12) 0.38864(14) 0.0610(7) Uani 1 1 d .
H22A H -0.3489 0.8604 0.4045 0.073 Uiso 1 1 calc R
C23 C -0.1862(3) 0.81778(14) 0.42387(13) 0.0648(8) Uani 1 1 d .
H23A H -0.2054 0.8056 0.4646 0.078 Uiso 1 1 calc R
C24 C -0.0717(2) 0.80259(13) 0.40044(11) 0.0546(7) Uani 1 1 d .
H24A H -0.0151 0.7796 0.4257 0.066 Uiso 1 1 calc R
C25 C 0.1477(2) 0.73207(11) 0.33470(11) 0.0426(5) Uani 1 1 d .
C26 C 0.1454(2) 0.67713(12) 0.29737(12) 0.0480(6) Uani 1 1 d .
H26A H 0.1168 0.6815 0.2563 0.058 Uiso 1 1 calc R
C27 C 0.1837(2) 0.61579(12) 0.31789(14) 0.0556(7) Uani 1 1 d .
H27A H 0.1811 0.5793 0.2910 0.067 Uiso 1 1 calc R
C28 C 0.2255(2) 0.60815(13) 0.37749(14) 0.0581(7) Uani 1 1 d .
H28A H 0.2499 0.5662 0.3919 0.070 Uiso 1 1 calc R
C29 C 0.2315(2) 0.66114(13) 0.41553(13) 0.0579(7) Uani 1 1 d .
H29A H 0.2607 0.6562 0.4564 0.070 Uiso 1 1 calc R
C30 C 0.1949(2) 0.72208(12) 0.39437(11) 0.0515(6) Uani 1 1 d .
H30A H 0.2019 0.7586 0.4211 0.062 Uiso 1 1 calc R
C31 C 0.2014(2) 0.85895(10) 0.33335(10) 0.0407(5) Uani 1 1 d .
C32 C 0.3055(2) 0.86703(13) 0.29867(13) 0.0564(7) Uani 1 1 d .
H32A H 0.3146 0.8418 0.2625 0.068 Uiso 1 1 calc R
C33 C 0.3975(3) 0.91110(15) 0.31541(16) 0.0729(9) Uani 1 1 d .
H33A H 0.4669 0.9162 0.2902 0.087 Uiso 1 1 calc R
C34 C 0.3879(3) 0.94703(14) 0.36795(16) 0.0680(8) Uani 1 1 d .
H34A H 0.4506 0.9769 0.3795 0.082 Uiso 1 1 calc R
C35 C 0.2870(3) 0.93952(13) 0.40369(13) 0.0607(7) Uani 1 1 d .
H35A H 0.2802 0.9639 0.4405 0.073 Uiso 1 1 calc R
C36 C 0.1949(2) 0.89668(11) 0.38646(11) 0.0492(6) Uani 1 1 d .
H36A H 0.1252 0.8928 0.4116 0.059 Uiso 1 1 calc R
C37 C -0.0430(2) 0.86649(10) 0.10044(10) 0.0365(5) Uani 1 1 d .
C38 C -0.1566(2) 0.86171(12) 0.12825(12) 0.0490(6) Uani 1 1 d .
H38A H -0.1670 0.8314 0.1607 0.059 Uiso 1 1 calc R
C39 C -0.2551(2) 0.90016(13) 0.10969(14) 0.0621(7) Uani 1 1 d .
H39A H -0.3314 0.8956 0.1295 0.074 Uiso 1 1 calc R
C40 C -0.2430(3) 0.94462(13) 0.06302(14) 0.0598(7) Uani 1 1 d .
H40A H -0.3103 0.9708 0.0504 0.072 Uiso 1 1 calc R
C41 C -0.1326(2) 0.95064(12) 0.03503(12) 0.0534(6) Uani 1 1 d .
H41A H -0.1231 0.9812 0.0027 0.064 Uiso 1 1 calc R
C42 C -0.0347(2) 0.91250(11) 0.05358(11) 0.0450(6) Uani 1 1 d .
H42A H 0.0411 0.9179 0.0336 0.054 Uiso 1 1 calc R
C43 C 0.0526(2) 0.74546(11) 0.08789(10) 0.0388(5) Uani 1 1 d .
C44 C -0.0245(2) 0.73360(11) 0.03806(10) 0.0447(6) Uani 1 1 d .
H44A H -0.0722 0.7687 0.0222 0.054 Uiso 1 1 calc R
C45 C -0.0345(3) 0.67236(13) 0.01050(12) 0.0566(7) Uani 1 1 d .
H45A H -0.0874 0.6664 -0.0238 0.068 Uiso 1 1 calc R
C46 C 0.0322(3) 0.62066(13) 0.03303(14) 0.0682(8) Uani 1 1 d .
H46A H 0.0255 0.5787 0.0145 0.082 Uiso 1 1 calc R
C47 C 0.1091(3) 0.63018(13) 0.08287(14) 0.0708(8) Uani 1 1 d .
H47A H 0.1550 0.5945 0.0990 0.085 Uiso 1 1 calc R
C48 C 0.1194(3) 0.69161(12) 0.10945(12) 0.0561(7) Uani 1 1 d .
H48A H 0.1736 0.6973 0.1433 0.067 Uiso 1 1 calc R
C49 C 0.2005(2) 0.85093(11) 0.09807(11) 0.0430(6) Uani 1 1 d .
C50 C 0.2618(2) 0.83239(15) 0.04547(12) 0.0606(7) Uani 1 1 d .
H50A H 0.2306 0.7972 0.0215 0.073 Uiso 1 1 calc R
C51 C 0.3675(3) 0.8639(2) 0.02715(16) 0.0926(13) Uani 1 1 d .
H51A H 0.4070 0.8503 -0.0091 0.111 Uiso 1 1 calc R
C52 C 0.4153(3) 0.9143(2) 0.0607(3) 0.1105(18) Uani 1 1 d .
H52A H 0.4877 0.9357 0.0481 0.133 Uiso 1 1 calc R
C53 C 0.3569(3) 0.93332(16) 0.1127(2) 0.0954(13) Uani 1 1 d .
H53A H 0.3893 0.9684 0.1363 0.114 Uiso 1 1 calc R
C54 C 0.2516(2) 0.90239(12) 0.13145(15) 0.0633(8) Uani 1 1 d .
H54A H 0.2133 0.9165 0.1679 0.076 Uiso 1 1 calc R

loop_
_atom_site_aniso_label
_atom_site_aniso_U_11
_atom_site_aniso_U_22
_atom_site_aniso_U_33
_atom_site_aniso_U_23
_atom_site_aniso_U_13
_atom_site_aniso_U_12
Ni1 0.04082(18) 0.03905(17) 0.04099(17) -0.00168(13) 0.00095(12) -0.00820(13)
P1 0.0420(4) 0.0494(4) 0.0374(3) -0.0012(3) 0.0018(3) -0.0097(3)
P2 0.0519(4) 0.0461(4) 0.0409(3) 0.0053(3) -0.0020(3) -0.0059(3)
C2 0.0477(15) 0.0579(17) 0.0658(18) 0.0107(14) 0.0090(13) -0.0151(12)
C3 0.0553(17) 0.0499(16) 0.079(2) -0.0038(15) 0.0022(15) -0.0219(13)
C4 0.0504(17) 0.081(2) 0.0681(18) -0.0073(17) -0.0056(14) -0.0225(15)
C5 0.0491(15) 0.0537(15) 0.0475(14) -0.0120(12) -0.0053(12) -0.0026(12)
C6 0.079(2) 0.0586(18) 0.079(2) -0.0161(15) -0.0117(17) 0.0115(15)
C7 0.0564(17) 0.092(2) 0.0427(14) -0.0107(14) 0.0053(13) 0.0038(15)
C8 0.0448(15) 0.0726(18) 0.0566(16) 0.0006(14) 0.0011(12) 0.0057(13)
C9 0.0486(17) 0.115(3) 0.0566(17) 0.0042(17) -0.0058(14) 0.0023(16)
C10 0.083(2) 0.134(3) 0.100(3) -0.043(2) -0.013(2) 0.051(2)
C11 0.077(2) 0.0701(19) 0.0491(15) 0.0114(14) -0.0058(14) 0.0132(16)
C12 0.096(2) 0.071(2) 0.0540(16) 0.0219(15) -0.0018(16) 0.0093(17)
C13 0.144(3) 0.101(3) 0.079(2) 0.030(2) 0.017(2) 0.070(3)
C14 0.108(3) 0.0571(18) 0.0555(17) 0.0000(14) 0.0278(17) 0.0003(17)
C15 0.179(5) 0.137(4) 0.078(3) -0.050(3) 0.043(3) -0.079(3)
C16 0.249(6) 0.096(3) 0.104(3) 0.036(3) 0.085(3) 0.089(4)
C17 0.080(2) 0.093(2) 0.0516(16) -0.0022(15) 0.0047(15) -0.0514(18)
C18 0.068(2) 0.095(2) 0.0601(18) 0.0289(17) -0.0080(15) -0.0334(17)
B1 0.0434(15) 0.0428(15) 0.0336(13) 0.0022(11) -0.0034(11) -0.0031(12)
B2 0.0375(14) 0.0379(14) 0.0335(12) 0.0013(11) 0.0008(11) -0.0005(11)
C19 0.0457(13) 0.0328(12) 0.0388(12) -0.0028(10) -0.0010(10) -0.0058(10)
C20 0.0496(15) 0.0419(13) 0.0480(14) 0.0005(11) 0.0041(12) 0.0009(11)
C21 0.0477(16) 0.0502(16) 0.0745(19) -0.0012(14) 0.0009(14) 0.0063(12)
C22 0.0531(17) 0.0464(15) 0.084(2) -0.0061(14) 0.0217(15) -0.0033(13)
C23 0.075(2) 0.0629(18) 0.0575(17) 0.0015(14) 0.0245(15) -0.0071(15)
C24 0.0557(17) 0.0625(17) 0.0456(14) 0.0046(13) 0.0032(12) 0.0005(13)
C25 0.0387(13) 0.0415(13) 0.0476(13) 0.0031(11) 0.0038(11) -0.0034(10)
C26 0.0417(14) 0.0478(15) 0.0546(15) 0.0014(12) 0.0070(11) -0.0031(11)
C27 0.0460(15) 0.0409(14) 0.080(2) -0.0050(13) 0.0120(14) -0.0018(11)
C28 0.0468(16) 0.0473(15) 0.080(2) 0.0185(15) 0.0019(14) 0.0031(12)
C29 0.0538(16) 0.0552(16) 0.0646(17) 0.0145(14) -0.0056(13) 0.0026(13)
C30 0.0568(16) 0.0451(14) 0.0524(15) 0.0062(12) -0.0031(12) 0.0046(12)
C31 0.0423(13) 0.0348(12) 0.0448(13) 0.0081(10) -0.0075(10) 0.0048(10)
C32 0.0430(15) 0.0604(17) 0.0658(17) -0.0031(13) -0.0002(13) -0.0019(12)
C33 0.0457(17) 0.079(2) 0.094(2) 0.0057(19) -0.0036(16) -0.0100(15)
C34 0.0612(19) 0.0499(17) 0.092(2) 0.0068(16) -0.0267(17) -0.0124(14)
C35 0.075(2) 0.0459(15) 0.0610(17) 0.0028(13) -0.0223(15) -0.0071(14)
C36 0.0573(16) 0.0437(14) 0.0465(14) 0.0049(11) -0.0074(12) -0.0044(12)
C37 0.0389(12) 0.0328(11) 0.0376(12) -0.0072(10) -0.0039(10) -0.0039(9)
C38 0.0433(14) 0.0457(14) 0.0579(15) 0.0024(12) -0.0009(12) -0.0056(11)
C39 0.0378(15) 0.0596(17) 0.089(2) -0.0027(16) 0.0050(14) -0.0009(12)
C40 0.0494(16) 0.0422(15) 0.087(2) -0.0016(14) -0.0169(15) 0.0048(12)
C41 0.0540(17) 0.0455(15) 0.0603(16) 0.0054(12) -0.0117(13) -0.0037(12)
C42 0.0451(14) 0.0432(13) 0.0467(13) 0.0000(11) -0.0022(11) 0.0018(11)
C43 0.0401(12) 0.0393(12) 0.0370(12) 0.0001(10) 0.0066(10) -0.0023(10)
C44 0.0489(14) 0.0428(13) 0.0425(13) -0.0029(11) 0.0038(11) -0.0063(11)
C45 0.0643(18) 0.0537(16) 0.0517(15) -0.0116(13) 0.0002(13) -0.0082(13)
C46 0.088(2) 0.0452(16) 0.0715(19) -0.0180(15) 0.0041(17) -0.0028(15)
C47 0.095(2) 0.0412(15) 0.076(2) -0.0032(14) -0.0059(18) 0.0168(15)
C48 0.0697(18) 0.0465(15) 0.0517(15) -0.0033(12) -0.0079(13) 0.0081(13)
C49 0.0362(13) 0.0419(13) 0.0507(14) 0.0137(11) -0.0053(11) 0.0028(10)
C50 0.0426(15) 0.089(2) 0.0503(15) 0.0240(15) 0.0017(12) 0.0055(14)
C51 0.0398(18) 0.158(4) 0.080(2) 0.071(2) 0.0125(16) 0.016(2)
C52 0.0325(18) 0.124(4) 0.175(5) 0.101(3) -0.011(2) -0.010(2)
C53 0.0469(19) 0.0557(19) 0.183(4) 0.042(2) -0.027(2) -0.0149(15)
C54 0.0454(16) 0.0411(15) 0.103(2) 0.0072(14) -0.0105(15) -0.0028(12)

loop_
_atom_type_symbol
_atom_type_description
_atom_type_scat_dispersion_real
_atom_type_scat_dispersion_imag
_atom_type_scat_source
C C 0.0033 0.0016 'International Tables Vol C Tables 4.2.6.8 and 6.1.1.4'
H H 0.0000 0.0000 'International Tables Vol C Tables 4.2.6.8 and 6.1.1.4'
B B 0.0013 0.0007 'International Tables Vol C Tables 4.2.6.8 and 6.1.1.4'
N N 0.0061 0.0033 'International Tables Vol C Tables 4.2.6.8 and 6.1.1.4'
P P 0.1023 0.0942 'International Tables Vol C Tables 4.2.6.8 and 6.1.1.4'
Ni Ni 0.3393 1.1124 'International Tables Vol C Tables 4.2.6.8 and 6.1.1.4'

loop_
_geom_angle_atom_site_label_1
_geom_angle_atom_site_label_2
_geom_angle_atom_site_label_3
_geom_angle
C3 Ni1 C2 40.42(11)
C3 Ni1 C4 39.73(11)
C2 Ni1 C4 72.55(11)
C3 Ni1 P1 135.09(9)
C2 Ni1 P1 96.59(8)
C4 Ni1 P1 162.84(9)
C3 Ni1 P2 131.79(9)
C2 Ni1 P2 172.20(8)
C4 Ni1 P2 100.48(9)
P1 Ni1 P2 91.00(3)
C8 P1 C5 105.57(12)
C8 P1 C17 106.92(15)
C5 P1 C17 104.08(13)
C8 P1 Ni1 115.64(9)
C5 P1 Ni1 116.21(8)
C17 P1 Ni1 107.48(9)
C18 P2 C11 106.50(15)
C18 P2 C14 103.83(16)
C11 P2 C14 104.22(13)
C18 P2 Ni1 107.04(9)
C11 P2 Ni1 118.70(10)
C14 P2 Ni1 115.29(10)
C3 C2 Ni1 68.85(15)
C4 C3 C2 120.6(3)
C4 C3 Ni1 71.15(15)
C2 C3 Ni1 70.73(14)
C3 C4 Ni1 69.12(15)
C7 C5 C6 110.2(2)
C7 C5 P1 112.80(18)
C6 C5 P1 111.41(17)
C9 C8 C10 111.0(2)
C9 C8 P1 113.9(2)
C10 C8 P1 110.3(2)
C13 C11 C12 112.2(3)
C13 C11 P2 111.39(19)
C12 C11 P2 112.8(2)
C16 C14 C15 112.2(3)
C16 C14 P2 110.9(2)
C15 C14 P2 111.3(2)
C18 C17 P1 114.43(19)
C17 C18 P2 116.2(2)
N1A B1 C1B 2.8(9)
N1A B1 C25 108.4(5)
C1B B1 C25 106.6(6)
N1A B1 C19 105.0(4)
C1B B1 C19 107.7(6)
C25 B1 C19 112.88(19)
N1A B1 C31 106.3(5)
C1B B1 C31 105.3(6)
C25 B1 C31 109.59(19)
C19 B1 C31 114.20(19)
N1B N1A C1A 2.2(14)
N1B N1A B1 176.7(15)
C1A N1A B1 176.6(11)
C1B C1A N1A 3.5(12)
C1B C1A B2 174.7(14)
N1A C1A B2 177.7(13)
C1A B2 C49 105.9(5)
C1A B2 C43 107.4(5)
C49 B2 C43 112.60(19)
C1A B2 C37 106.9(5)
C49 B2 C37 111.47(18)
C43 B2 C37 112.05(18)
C1A B2 N1B 1.4(9)
C49 B2 N1B 105.6(5)
C43 B2 N1B 106.5(5)
C37 B2 N1B 108.2(5)
C1B N1B N1A 4.0(14)
C1B N1B B2 175.3(12)
N1A N1B B2 175.9(14)
N1B C1B C1A 1.7(12)
N1B C1B B1 175.6(14)
C1A C1B B1 173.9(15)
C24 C19 C20 114.6(2)
C24 C19 B1 122.3(2)
C20 C19 B1 123.0(2)
C21 C20 C19 122.8(2)
C22 C21 C20 120.8(3)
C21 C22 C23 118.6(3)
C22 C23 C24 120.5(3)
C19 C24 C23 122.7(3)
C26 C25 C30 115.4(2)
C26 C25 B1 125.4(2)
C30 C25 B1 119.2(2)
C25 C26 C27 122.4(2)
C28 C27 C26 119.9(3)
C29 C28 C27 119.7(2)
C28 C29 C30 119.8(3)
C29 C30 C25 122.6(2)
C32 C31 C36 116.0(2)
C32 C31 B1 121.4(2)
C36 C31 B1 122.4(2)
C31 C32 C33 121.9(3)
C34 C33 C32 120.2(3)
C33 C34 C35 119.3(3)
C34 C35 C36 120.4(3)
C35 C36 C31 122.1(3)
C42 C37 C38 115.7(2)
C42 C37 B2 120.8(2)
C38 C37 B2 123.3(2)
C39 C38 C37 121.8(2)
C40 C39 C38 120.5(3)
C41 C40 C39 119.1(2)
C40 C41 C42 120.3(2)
C41 C42 C37 122.6(2)
C44 C43 C48 115.8(2)
C44 C43 B2 122.4(2)
C48 C43 B2 121.7(2)
C43 C44 C45 122.6(2)
C46 C45 C44 119.9(3)
C45 C46 C47 119.4(3)
C46 C47 C48 120.2(3)
C47 C48 C43 122.1(3)
C50 C49 C54 116.3(2)
C50 C49 B2 121.9(2)
C54 C49 B2 121.7(2)
C51 C50 C49 121.7(3)
C52 C51 C50 120.8(4)
C51 C52 C53 118.7(3)
C52 C53 C54 121.2(4)
C53 C54 C49 121.4(3)

loop_
_geom_bond_atom_site_label_1
_geom_bond_atom_site_label_2
_geom_bond_distance
Ni1 C3 2.000(2)
Ni1 C2 2.024(2)
Ni1 C4 2.026(3)
Ni1 P1 2.1567(7)
Ni1 P2 2.1607(7)
P1 C8 1.831(3)
P1 C5 1.846(2)
P1 C17 1.851(3)
P2 C18 1.825(3)
P2 C11 1.844(3)
P2 C14 1.856(3)
C2 C3 1.390(4)
C3 C4 1.368(4)
C5 C7 1.525(4)
C5 C6 1.533(4)
C8 C9 1.525(4)
C8 C10 1.528(4)
C11 C13 1.513(4)
C11 C12 1.531(4)
C14 C16 1.521(5)
C14 C15 1.532(5)
C17 C18 1.439(4)
B1 N1A 1.645(8)
B1 C1B 1.548(10)
B1 C25 1.620(3)
B1 C19 1.631(3)
B1 C31 1.634(3)
N1A N1B 1.040(13)
N1A C1A 1.167(9)
C1A C1B 1.266(17)
C1A B2 1.549(10)
B2 C49 1.622(3)
B2 C43 1.628(3)
B2 C37 1.629(3)
B2 N1B 1.677(9)
N1B C1B 1.138(9)
C19 C24 1.389(3)
C19 C20 1.396(3)
C20 C21 1.384(3)
C21 C22 1.362(4)
C22 C23 1.367(4)
C23 C24 1.395(4)
C25 C26 1.388(3)
C25 C30 1.411(3)
C26 C27 1.394(3)
C27 C28 1.383(4)
C28 C29 1.366(4)
C29 C30 1.386(3)
C31 C32 1.387(3)
C31 C36 1.396(3)
C32 C33 1.396(4)
C33 C34 1.368(4)
C34 C35 1.370(4)
C35 C36 1.384(3)
C37 C42 1.394(3)
C37 C38 1.395(3)
C38 C39 1.390(3)
C39 C40 1.373(4)
C40 C41 1.367(4)
C41 C42 1.382(3)
C43 C44 1.390(3)
C43 C48 1.400(3)
C44 C45 1.392(3)
C45 C46 1.372(4)
C46 C47 1.382(4)
C47 C48 1.387(4)
C49 C50 1.391(3)
C49 C54 1.393(3)
C50 C51 1.389(4)
C51 C52 1.363(6)
C52 C53 1.367(6)
C53 C54 1.382(4)
